data_7204202
loop_
_publ_author_name
'Abdullah G. Al-Sehemi'
'Robert S. Atkinson'
'John Fawcett'

_publ_section_title
;
 Kinetic resolution of amines with enantiopure
 3-N,N-diacylaminoquinazolin-4(3H)-ones
;
_journal_issue 2
_journal_name_full 'J. Chem. Soc., Perkin Trans. 1'
_journal_page_first 257
_journal_page_last 274
_journal_paper_doi 10.1039/b105917n
_journal_year 2002
_chemical_formula_sum 'C28 H25 N3 O5'
_chemical_formula_weight 483.51
_chemical_name_systematic
; 
? 
;
_space_group_IT_number 14
_symmetry_cell_setting monoclinic
_symmetry_space_group_name_Hall '-P 2yn'
_symmetry_space_group_name_H-M 'P 1 21/n 1'
_atom_sites_solution_hydrogens geom
_atom_sites_solution_primary direct
_atom_sites_solution_secondary difmap
_audit_creation_method SHELXL-97
_cell_angle_alpha 90.00
_cell_angle_beta 115.860(10)
_cell_angle_gamma 90.00
_cell_formula_units_Z 4
_cell_length_a 10.167(2)
_cell_length_b 25.688(3)
_cell_length_c 10.311(2)
_cell_measurement_reflns_used 41
_cell_measurement_temperature 200(2)
_cell_measurement_theta_max 12.76
_cell_measurement_theta_min 5.37
_cell_volume 2423.3(8)
_computing_cell_refinement 'XSCANS (Fait, 1991)'
_computing_data_collection 'XSCANS (Fait, 1991)'
_computing_data_reduction 'XSCANS (Fait, 1991)'
_computing_molecular_graphics 'SHELXL-97 (Sheldrick, 1997)'
_computing_publication_material 'SHELXL-97 (Sheldrick, 1997)'
_computing_structure_refinement 'SHELXL-97 (Sheldrick, 1997)'
_computing_structure_solution 'SHELXS-97 (Sheldrick, 1990)'
_diffrn_ambient_temperature 200(2)
_diffrn_measured_fraction_theta_full 0.981
_diffrn_measured_fraction_theta_max 0.981
_diffrn_measurement_device_type 'Siemens P4 diffractometer'
_diffrn_measurement_method 'omega scan'
_diffrn_radiation_monochromator graphite
_diffrn_radiation_source 'fine-focus sealed tube'
_diffrn_radiation_type MoK\a
_diffrn_radiation_wavelength 0.71073
_diffrn_reflns_av_R_equivalents 0.0498
_diffrn_reflns_av_sigmaI/netI 0.0923
_diffrn_reflns_limit_h_max 12
_diffrn_reflns_limit_h_min -1
_diffrn_reflns_limit_k_max 31
_diffrn_reflns_limit_k_min -1
_diffrn_reflns_limit_l_max 11
_diffrn_reflns_limit_l_min -12
_diffrn_reflns_number 5740
_diffrn_reflns_theta_full 26.00
_diffrn_reflns_theta_max 26.00
_diffrn_reflns_theta_min 2.33
_diffrn_standards_decay_% 11
_diffrn_standards_interval_count 1000
_diffrn_standards_number 3
_exptl_absorpt_coefficient_mu 0.092
_exptl_absorpt_correction_type 'not applied'
_exptl_crystal_colour colourless
_exptl_crystal_density_diffrn 1.325
_exptl_crystal_density_method 'not measured'
_exptl_crystal_description block
_exptl_crystal_F_000 1016
_exptl_crystal_size_max 0.57
_exptl_crystal_size_mid 0.28
_exptl_crystal_size_min 0.13
_refine_diff_density_max 0.643
_refine_diff_density_min -0.651
_refine_diff_density_rms 0.123
_refine_ls_extinction_method none
_refine_ls_goodness_of_fit_ref 1.760
_refine_ls_hydrogen_treatment mixed
_refine_ls_matrix_type full
_refine_ls_number_parameters 325
_refine_ls_number_reflns 4685
_refine_ls_number_restraints 0
_refine_ls_restrained_S_all 1.760
_refine_ls_R_factor_all 0.2507
_refine_ls_R_factor_gt 0.1069
_refine_ls_shift/su_max 0.000
_refine_ls_shift/su_mean 0.000
_refine_ls_structure_factor_coef Fsqd
_refine_ls_weighting_details 'calc w=1/[\s^2^(Fo^2^)+(0.1000P)^2^+0.0000P] where P=(Fo^2^+2Fc^2^)/3'
_refine_ls_weighting_scheme calc
_refine_ls_wR_factor_gt 0.2588
_refine_ls_wR_factor_ref 0.3598
_reflns_number_gt 2032
_reflns_number_total 4685
_reflns_threshold_expression >2sigma(I)
_cod_data_source_file b105917n.txt
_cod_data_source_block 19a
_cod_depositor_comments
;
The following automatic conversions were performed:
'_symmetry_cell_setting' value 'Monoclinic' changed to 'monoclinic'
according to '/home/saulius/struct/CIF-dictionaries/cif_core.dic'
dictionary named 'cif_core.dic' version 2.4.1 from 2010-06-29.

Automatic conversion script
Id: cif_fix_enum 1527 2010-12-29 10:47:43Z saulius 
;
_cod_original_cell_volume 2423.3(7)
_cod_original_sg_symbol_H-M P2(1)/n
_cod_database_code 7204202

loop_
_symmetry_equiv_pos_as_xyz
'x, y, z'
'-x+1/2, y+1/2, -z+1/2'
'-x, -y, -z'
'x-1/2, -y-1/2, z-1/2'

loop_
_atom_site_label
_atom_site_type_symbol
_atom_site_fract_x
_atom_site_fract_y
_atom_site_fract_z
_atom_site_U_iso_or_equiv
_atom_site_adp_type
_atom_site_occupancy
_atom_site_symmetry_multiplicity
_atom_site_calc_flag
_atom_site_refinement_flags
_atom_site_disorder_assembly
_atom_site_disorder_group
O1 O 0.2494(5) 0.2080(2) 0.5569(5) 0.0531(15) Uani 1 1 d . . .
O2 O 0.3187(6) 0.1713(2) 0.9553(5) 0.0648(17) Uani 1 1 d . . .
O3 O 0.2575(5) 0.0835(2) 0.6034(5) 0.0480(13) Uani 1 1 d . . .
O4 O 0.0641(5) 0.05334(19) 0.6981(5) 0.0478(13) Uani 1 1 d . . .
O5 O -0.0346(5) 0.1272(2) 0.5817(5) 0.0547(15) Uani 1 1 d . . .
N1 N 0.6328(6) 0.1370(2) 0.6241(5) 0.0351(13) Uani 1 1 d . . .
N2 N 0.3739(6) 0.1445(2) 0.7745(5) 0.0382(14) Uani 1 1 d . . .
N3 N 0.4449(5) 0.1557(2) 0.6908(5) 0.0333(13) Uani 1 1 d . . .
C1 C 0.6397(7) 0.0921(2) 0.8343(6) 0.0350(16) Uani 1 1 d . . .
H1B H 0.5648 0.0852 0.8678 0.042 Uiso 1 1 calc R . .
C2 C 0.5717(6) 0.1300(2) 0.7071(6) 0.0308(15) Uani 1 1 d . . .
C4 C 0.3650(7) 0.1903(3) 0.5700(6) 0.0371(16) Uani 1 1 d . . .
C5 C 0.4368(7) 0.1967(3) 0.4779(6) 0.0360(16) Uani 1 1 d . . .
C6 C 0.3750(8) 0.2308(3) 0.3577(6) 0.0430(18) Uani 1 1 d . . .
H6A H 0.2866 0.2473 0.3366 0.052 Uiso 1 1 calc R . .
C7 C 0.4449(9) 0.2393(3) 0.2740(7) 0.051(2) Uani 1 1 d . . .
H7A H 0.4030 0.2610 0.1941 0.061 Uiso 1 1 calc R . .
C8 C 0.5790(8) 0.2158(3) 0.3066(7) 0.048(2) Uani 1 1 d . . .
H8A H 0.6270 0.2225 0.2496 0.058 Uiso 1 1 calc R . .
C9 C 0.6417(8) 0.1824(3) 0.4235(7) 0.0432(18) Uani 1 1 d . . .
H9A H 0.7308 0.1665 0.4443 0.052 Uiso 1 1 calc R . .
C10 C 0.5701(7) 0.1729(3) 0.5091(6) 0.0365(17) Uani 1 1 d . . .
C11 C 0.7690(7) 0.1187(3) 0.9610(6) 0.0358(16) Uani 1 1 d . . .
C12 C 0.7700(8) 0.1183(3) 1.0959(7) 0.050(2) Uani 1 1 d . . .
H12A H 0.6926 0.1035 1.1079 0.060 Uiso 1 1 calc R . .
C13 C 0.8876(9) 0.1401(3) 1.2140(7) 0.055(2) Uani 1 1 d . . .
H13A H 0.8873 0.1408 1.3040 0.066 Uiso 1 1 calc R . .
C14 C 1.0016(9) 0.1602(3) 1.1967(7) 0.055(2) Uani 1 1 d . . .
H14A H 1.0818 0.1729 1.2766 0.066 Uiso 1 1 calc R . .
C15 C 1.0016(8) 0.1622(3) 1.0627(8) 0.053(2) Uani 1 1 d . . .
H15A H 1.0792 0.1774 1.0517 0.063 Uiso 1 1 calc R . .
C16 C 0.8829(8) 0.1411(3) 0.9437(7) 0.0446(18) Uani 1 1 d . . .
H16A H 0.8813 0.1423 0.8529 0.053 Uiso 1 1 calc R . .
C17 C 0.6765(7) 0.0397(3) 0.7880(6) 0.0387(17) Uani 1 1 d . . .
C18 C 0.8198(8) 0.0229(3) 0.8299(7) 0.049(2) Uani 1 1 d . . .
H18A H 0.8978 0.0448 0.8830 0.058 Uiso 1 1 calc R . .
C19 C 0.8458(9) -0.0271(3) 0.7916(7) 0.057(2) Uani 1 1 d . . .
H19A H 0.9413 -0.0389 0.8234 0.068 Uiso 1 1 calc R . .
C20 C 0.7325(9) -0.0586(3) 0.7081(7) 0.056(2) Uani 1 1 d . . .
H20A H 0.7510 -0.0911 0.6797 0.067 Uiso 1 1 calc R . .
C21 C 0.5901(10) -0.0424(3) 0.6657(8) 0.065(3) Uani 1 1 d . . .
H21A H 0.5125 -0.0643 0.6123 0.079 Uiso 1 1 calc R . .
C22 C 0.5641(8) 0.0073(3) 0.7037(7) 0.054(2) Uani 1 1 d . . .
H22A H 0.4682 0.0188 0.6711 0.065 Uiso 1 1 calc R . .
C23 C 0.4746(9) 0.2255(3) 0.9045(7) 0.052(2) Uani 1 1 d . . .
H23A H 0.4727 0.2466 0.9805 0.077 Uiso 1 1 calc R . .
H23B H 0.4382 0.2453 0.8168 0.077 Uiso 1 1 calc R . .
H23C H 0.5732 0.2148 0.9295 0.077 Uiso 1 1 calc R . .
C24 C 0.3833(8) 0.1798(3) 0.8844(7) 0.0389(17) Uani 1 1 d . . .
C25 C 0.2666(7) 0.1032(3) 0.7125(6) 0.0362(17) Uani 1 1 d . . .
C26 C 0.1853(7) 0.0842(3) 0.7957(7) 0.0442(18) Uani 1 1 d . . .
H26A H 0.1514 0.1134 0.8343 0.053 Uiso 1 1 calc R . .
C27 C 0.2813(9) 0.0473(4) 0.9158(8) 0.073(3) Uani 1 1 d . . .
H27A H 0.2283 0.0355 0.9678 0.110 Uiso 1 1 calc R . .
H27B H 0.3680 0.0653 0.9804 0.110 Uiso 1 1 calc R . .
H27C H 0.3079 0.0179 0.8747 0.110 Uiso 1 1 calc R . .
C28 C -0.0427(7) 0.0813(3) 0.5916(7) 0.0462(19) Uani 1 1 d . . .
C29 C -0.1609(8) 0.0466(3) 0.4906(8) 0.060(2) Uani 1 1 d . . .
H29A H -0.2340 0.0672 0.4165 0.090 Uiso 1 1 calc R . .
H29B H -0.2045 0.0280 0.5428 0.090 Uiso 1 1 calc R . .
H29C H -0.1200 0.0222 0.4476 0.090 Uiso 1 1 calc R . .

loop_
_atom_site_aniso_label
_atom_site_aniso_U_11
_atom_site_aniso_U_22
_atom_site_aniso_U_33
_atom_site_aniso_U_23
_atom_site_aniso_U_13
_atom_site_aniso_U_12
O1 0.031(3) 0.075(4) 0.039(3) 0.019(3) 0.002(2) 0.009(3)
O2 0.077(4) 0.080(4) 0.046(3) -0.026(3) 0.033(3) -0.027(3)
O3 0.046(3) 0.053(3) 0.037(3) -0.012(2) 0.010(2) -0.013(2)
O4 0.043(3) 0.045(3) 0.040(3) 0.001(2) 0.004(2) -0.006(2)
O5 0.043(3) 0.047(3) 0.053(3) 0.002(3) 0.002(2) 0.000(3)
N1 0.033(3) 0.039(3) 0.026(3) 0.004(2) 0.006(2) 0.006(3)
N2 0.037(3) 0.044(3) 0.021(2) 0.002(2) 0.002(2) 0.006(3)
N3 0.028(3) 0.041(3) 0.022(2) 0.000(2) 0.003(2) 0.003(3)
C1 0.037(4) 0.036(4) 0.021(3) 0.002(3) 0.002(3) 0.003(3)
C2 0.019(3) 0.037(4) 0.028(3) -0.005(3) 0.003(3) 0.001(3)
C4 0.029(4) 0.041(4) 0.025(3) -0.001(3) -0.003(3) 0.005(3)
C5 0.031(4) 0.040(4) 0.024(3) -0.004(3) 0.001(3) 0.001(3)
C6 0.049(4) 0.041(4) 0.027(3) 0.002(3) 0.005(3) 0.010(4)
C7 0.062(5) 0.049(5) 0.026(3) 0.004(3) 0.004(4) 0.001(4)
C8 0.048(5) 0.068(5) 0.029(3) 0.005(3) 0.017(3) 0.008(4)
C9 0.044(4) 0.048(4) 0.031(3) 0.002(3) 0.010(3) 0.001(4)
C10 0.035(4) 0.041(4) 0.022(3) -0.002(3) 0.002(3) -0.006(3)
C11 0.033(4) 0.039(4) 0.027(3) 0.004(3) 0.005(3) 0.007(3)
C12 0.058(5) 0.052(5) 0.029(3) 0.004(3) 0.008(3) 0.001(4)
C13 0.052(5) 0.075(6) 0.024(3) 0.000(4) 0.003(3) 0.007(5)
C14 0.048(5) 0.052(5) 0.036(4) -0.007(4) -0.008(3) 0.016(4)
C15 0.040(4) 0.039(4) 0.054(5) 0.003(4) -0.003(4) 0.003(4)
C16 0.043(4) 0.049(4) 0.030(3) 0.002(3) 0.004(3) 0.003(4)
C17 0.039(4) 0.037(4) 0.026(3) 0.001(3) 0.001(3) 0.003(3)
C18 0.053(5) 0.048(5) 0.033(3) -0.006(3) 0.008(3) 0.009(4)
C19 0.061(5) 0.053(5) 0.039(4) 0.003(4) 0.006(4) 0.012(4)
C20 0.072(6) 0.038(4) 0.038(4) -0.007(3) 0.005(4) 0.008(4)
C21 0.056(5) 0.043(5) 0.060(5) -0.007(4) -0.010(4) -0.003(4)
C22 0.044(4) 0.045(5) 0.046(4) -0.001(4) -0.007(3) 0.011(4)
C23 0.061(5) 0.040(4) 0.039(4) -0.007(3) 0.008(4) -0.002(4)
C24 0.037(4) 0.044(4) 0.026(3) -0.006(3) 0.005(3) 0.004(3)
C25 0.030(4) 0.040(4) 0.026(3) -0.001(3) 0.000(3) 0.005(3)
C26 0.039(4) 0.052(5) 0.032(3) 0.004(3) 0.007(3) -0.002(4)
C27 0.067(6) 0.083(7) 0.044(4) 0.031(4) 0.000(4) -0.012(5)
C28 0.029(4) 0.066(6) 0.040(4) -0.005(4) 0.011(3) 0.004(4)
C29 0.049(5) 0.067(6) 0.045(4) -0.009(4) 0.003(4) 0.001(4)

loop_
_atom_type_symbol
_atom_type_description
_atom_type_scat_dispersion_real
_atom_type_scat_dispersion_imag
_atom_type_scat_source
C C 0.0033 0.0016 'International Tables Vol C Tables 4.2.6.8 and 6.1.1.4'
H H 0.0000 0.0000 'International Tables Vol C Tables 4.2.6.8 and 6.1.1.4'
N N 0.0061 0.0033 'International Tables Vol C Tables 4.2.6.8 and 6.1.1.4'
O O 0.0106 0.0060 'International Tables Vol C Tables 4.2.6.8 and 6.1.1.4'

loop_
_geom_angle_atom_site_label_1
_geom_angle_atom_site_label_2
_geom_angle_atom_site_label_3
_geom_angle
_geom_angle_site_symmetry_1
_geom_angle_site_symmetry_3
_geom_angle_publ_flag
C28 O4 C26 114.2(6) . . ?
C2 N1 C10 118.9(6) . . ?
N3 N2 C24 119.6(6) . . ?
N3 N2 C25 112.0(5) . . ?
C24 N2 C25 126.4(6) . . ?
N2 N3 C2 122.4(5) . . ?
N2 N3 C4 114.5(5) . . ?
C2 N3 C4 122.3(5) . . ?
C17 C1 C2 111.8(5) . . ?
C17 C1 C11 114.8(5) . . ?
C2 C1 C11 109.9(5) . . ?
N1 C2 N3 123.3(6) . . ?
N1 C2 C1 119.7(6) . . ?
N3 C2 C1 116.9(6) . . ?
O1 C4 C5 129.0(6) . . ?
O1 C4 N3 118.5(6) . . ?
C5 C4 N3 112.4(6) . . ?
C10 C5 C6 119.2(6) . . ?
C10 C5 C4 121.4(6) . . ?
C6 C5 C4 119.2(6) . . ?
C7 C6 C5 120.0(7) . . ?
C6 C7 C8 120.5(7) . . ?
C9 C8 C7 120.6(7) . . ?
C8 C9 C10 119.4(7) . . ?
C9 C10 C5 120.3(6) . . ?
C9 C10 N1 118.5(6) . . ?
C5 C10 N1 121.2(6) . . ?
C16 C11 C12 119.7(6) . . ?
C16 C11 C1 121.9(6) . . ?
C12 C11 C1 118.3(7) . . ?
C11 C12 C13 120.0(8) . . ?
C14 C13 C12 119.7(7) . . ?
C13 C14 C15 121.4(7) . . ?
C14 C15 C16 119.0(8) . . ?
C11 C16 C15 120.1(7) . . ?
C22 C17 C18 118.5(7) . . ?
C22 C17 C1 118.8(6) . . ?
C18 C17 C1 122.7(6) . . ?
C17 C18 C19 119.7(7) . . ?
C20 C19 C18 120.7(8) . . ?
C19 C20 C21 120.1(7) . . ?
C20 C21 C22 119.3(7) . . ?
C17 C22 C21 121.6(7) . . ?
O2 C24 N2 120.4(7) . . ?
O2 C24 C23 123.2(7) . . ?
N2 C24 C23 116.5(7) . . ?
O3 C25 N2 117.2(6) . . ?
O3 C25 C26 123.9(6) . . ?
N2 C25 C26 118.6(5) . . ?
O4 C26 C25 107.2(5) . . ?
O4 C26 C27 105.9(6) . . ?
C25 C26 C27 110.3(6) . . ?
O5 C28 O4 122.1(7) . . ?
O5 C28 C29 126.7(7) . . ?
O4 C28 C29 111.2(7) . . ?

loop_
_geom_bond_atom_site_label_1
_geom_bond_atom_site_label_2
_geom_bond_distance
_geom_bond_site_symmetry_2
_geom_bond_publ_flag
O1 C4 1.212(8) . ?
O2 C24 1.196(8) . ?
O3 C25 1.200(7) . ?
O4 C28 1.364(8) . ?
O4 C26 1.442(8) . ?
O5 C28 1.189(9) . ?
N1 C2 1.271(8) . ?
N1 C10 1.416(8) . ?
N2 N3 1.377(7) . ?
N2 C24 1.422(8) . ?
N2 C25 1.453(8) . ?
N3 C2 1.392(8) . ?
N3 C4 1.455(8) . ?
C1 C17 1.528(9) . ?
C1 C2 1.535(8) . ?
C1 C11 1.551(8) . ?
C4 C5 1.437(10) . ?
C5 C10 1.390(9) . ?
C5 C6 1.421(8) . ?
C6 C7 1.354(10) . ?
C7 C8 1.391(10) . ?
C8 C9 1.386(9) . ?
C9 C10 1.389(10) . ?
C11 C16 1.373(10) . ?
C11 C12 1.386(9) . ?
C12 C13 1.399(10) . ?
C13 C14 1.349(11) . ?
C14 C15 1.383(11) . ?
C15 C16 1.401(9) . ?
C17 C22 1.374(9) . ?
C17 C18 1.395(10) . ?
C18 C19 1.403(10) . ?
C19 C20 1.363(11) . ?
C20 C21 1.382(11) . ?
C21 C22 1.394(11) . ?
C23 C24 1.454(10) . ?
C25 C26 1.509(10) . ?
C26 C27 1.526(9) . ?
C28 C29 1.495(10) . ?
